data_4061154
loop_
_publ_author_name
'Kumar, P. G. Anil'
'Pregosin, P. S.'
'Vallet, M.'
'Bernardinelli, G.'
'Jazzar, R. F.'
'Viton, F.'
'K\"undig, E. P.'

_publ_section_title
;
 Toward an Understanding of the Anion Effect in CpRu-Based Diels--Alder
 Catalysts via PGSE-NMR Measurements
;
_journal_coden_ASTM ORGND7
_journal_issue 23
_journal_name_full Organometallics
_journal_page_first 5410
_journal_page_last 5418
_journal_paper_doi 10.1021/om049559o
_journal_volume 23
_journal_year 2004
_chemical_absolute_configuration ad
_chemical_formula_moiety 'C93 H42 B2 Cl2 F48 N2 O4 P4 Ru2'
_chemical_formula_sum 'C93 H42 B2 Cl2 F48 N2 O4 P4 Ru2'
_chemical_formula_weight 2581.9
_space_group_IT_number 4
_symmetry_cell_setting monoclinic
_symmetry_space_group_name_Hall 'P 2yb'
_symmetry_space_group_name_H-M 'P 1 21 1'
_cell_angle_alpha 90.00000
_cell_angle_beta 96.751(8)
_cell_angle_gamma 90.00000
_cell_formula_units_Z 2
_cell_length_a 11.5543(7)
_cell_length_b 23.1672(9)
_cell_length_c 20.9274(15)
_cell_measurement_temperature 200
_cell_volume 5563.0(6)
_exptl_crystal_density_diffrn 1.541
_cod_original_sg_symbol_H-M 'P 21'
_cod_database_code 4061154

loop_
_symmetry_equiv_pos_as_xyz
+x,+y,+z
-x,1/2+y,-z

loop_
_atom_site_label
_atom_site_fract_x
_atom_site_fract_y
_atom_site_fract_z
_atom_site_U_iso_or_equiv
_atom_site_occupancy
_atom_site_adp_type
Ru1a .32100(8) .77519(7) .77889(5) .0356(6) 1.00000 Uani
P1a .2159(3) .69326(17) .77377(17) .038(2) 1.00000 Uani
P2a .4859(3) .72240(17) .78134(18) .042(2) 1.00000 Uani
O1a .2885(7) .6340(4) .7667(5) .039(5) 1.00000 Uani
O2a .4979(7) .6802(4) .7206(5) .043(6) 1.00000 Uani
N1a .3253(8) .7826(6) .6828(6) .041(7) 1.00000 Uani
F1a .0632(7) .5860(4) .7562(5) .063(6) 1.00000 Uani
F2a -.1217(9) .5655(5) .6727(6) .102(8) 1.00000 Uani
F3a -.2060(8) .6475(5) .5877(6) .098(8) 1.00000 Uani
F4a -.1027(6) .7521(5) .5887(4) .068(5) 1.00000 Uani
F5a .0814(6) .7754(4) .6727(4) .052(5) 1.00000 Uani
F6a .0033(6) .7439(4) .8189(4) .056(5) 1.00000 Uani
F7a -.1095(6) .7190(4) .9199(4) .062(5) 1.00000 Uani
F8a -.0245(7) .6368(5) 1.0051(4) .073(6) 1.00000 Uani
F9a .1766(8) .5800(4) .9881(5) .076(6) 1.00000 Uani
F10a .2865(6) .6006(4) .8862(4) .056(5) 1.00000 Uani
F11a .4017(6) .7022(4) .9165(4) .056(5) 1.00000 Uani
F12a .4909(8) .6362(5) 1.0108(5) .073(6) 1.00000 Uani
F13a .6966(9) .5783(5) 1.0027(5) .095(8) 1.00000 Uani
F14a .8012(7) .5850(5) .8930(5) .079(7) 1.00000 Uani
F15a .7058(7) .6478(4) .7938(5) .062(6) 1.00000 Uani
F16a .6407(8) .7845(5) .8847(6) .083(7) 1.00000 Uani
F17a .8308(10) .8500(6) .8752(8) .132(10) 1.00000 Uani
F18a .9028(7) .8715(5) .7612(9) .136(10) 1.00000 Uani
F19a .7829(11) .8266(6) .6531(8) .132(11) 1.00000 Uani
F20a .5962(9) .7606(5) .6597(5) .084(7) 1.00000 Uani
C1a .2765(16) .8689(7) .7796(8) .055(10) 1.00000 Uani
C2a .3851(13) .8626(7) .8128(8) .057(10) 1.00000 Uani
C3a .3713(13) .8270(7) .8645(7) .052(9) 1.00000 Uani
C4a .2563(12) .8106(7) .8633(7) .051(9) 1.00000 Uani
C5a .1923(12) .8381(7) .8116(8) .054(10) 1.00000 Uani
C6a .3258(10) .6175(6) .7016(7) .039(8) 1.00000 Uani
C7a .4586(11) .6221(6) .7113(7) .046(9) 1.00000 Uani
C8a .2789(11) .5593(7) .6866(8) .048(9) 1.00000 Uani
C9a .3042(13) .5126(8) .7272(9) .066(11) 1.00000 Uani
C10a .2626(16) .4571(8) .7103(12) .081(14) 1.00000 Uani
C11a .1947(16) .4503(9) .6523(14) .088(15) 1.00000 Uani
C12a .1687(16) .4965(11) .6112(10) .084(14) 1.00000 Uani
C13a .2108(13) .5500(8) .6277(8) .060(10) 1.00000 Uani
C14a .5085(10) .5975(7) .6525(7) .044(8) 1.00000 Uani
C15a .4984(12) .6313(8) .5951(8) .061(10) 1.00000 Uani
C16a .5414(14) .6094(10) .5415(8) .079(12) 1.00000 Uani
C17a .5926(14) .5568(10) .5432(10) .074(13) 1.00000 Uani
C18a .6035(13) .5258(9) .5987(12) .083(14) 1.00000 Uani
C19a .5645(13) .5456(8) .6539(8) .062(11) 1.00000 Uani
C20a .0856(10) .6805(7) .7169(7) .042(8) 1.00000 Uani
C21a .0253(11) .6283(6) .7147(7) .045(8) 1.00000 Uani
C22a -.0693(14) .6166(7) .6725(9) .064(11) 1.00000 Uani
C23a -.1133(12) .6595(8) .6291(9) .064(11) 1.00000 Uani
C24a -.0576(11) .7113(7) .6285(7) .048(9) 1.00000 Uani
C25a .0369(11) .7230(8) .6728(7) .047(9) 1.00000 Uani
C26a .1503(11) .6734(7) .8471(7) .042(8) 1.00000 Uani
C27a .0483(11) .7028(7) .8586(7) .045(8) 1.00000 Uani
C28a -.0106(10) .6898(7) .9111(7) .049(9) 1.00000 Uani
C29a .0339(12) .6486(7) .9540(7) .052(9) 1.00000 Uani
C30a .1318(12) .6203(7) .9458(7) .049(9) 1.00000 Uani
C31a .1897(11) .6332(7) .8918(7) .053(9) 1.00000 Uani
C32a .5472(11) .6774(7) .8504(8) .049(9) 1.00000 Uani
C33a .4983(10) .6718(6) .9076(7) .044(8) 1.00000 Uani
C34a .5452(13) .6395(8) .9574(8) .057(10) 1.00000 Uani
C35a .6468(13) .6086(8) .9528(8) .064(10) 1.00000 Uani
C36a .6996(12) .6122(8) .8991(9) .064(10) 1.00000 Uani
C37a .6478(11) .6466(7) .8469(8) .052(9) 1.00000 Uani
C38a .6141(10) .7670(6) .7749(8) .051(9) 1.00000 Uani
C39a .6753(13) .7917(8) .8256(10) .065(11) 1.00000 Uani
C40a .7720(14) .8272(8) .8248(14) .086(14) 1.00000 Uani
C41a .8058(15) .8377(9) .7658(17) .097(17) 1.00000 Uani
C42a .7481(16) .8157(8) .7104(14) .086(14) 1.00000 Uani
C43a .6548(11) .7813(8) .7131(10) .065(11) 1.00000 Uani
C44a .3263(12) .7980(7) .6313(9) .052(10) 1.00000 Uani
C45a .3247(15) .8157(9) .5644(8) .073(12) 1.00000 Uani
C46a .3523(16) .8674(9) .5502(8) .080(13) 1.00000 Uani
Ru1b .17312(8) .60115(7) 1.23937(5) .0379(6) 1.00000 Uani
P1b .0708(3) .68235(17) 1.25312(17) .041(2) 1.00000 Uani
P2b .3370(3) .65380(16) 1.23776(17) .039(2) 1.00000 Uani
O1b .1430(7) .7416(5) 1.2611(4) .047(5) 1.00000 Uani
O2b .3740(7) .6969(4) 1.2975(4) .039(5) 1.00000 Uani
N1b .2261(9) .5898(5) 1.3350(6) .043(7) 1.00000 Uani
F1b -.0700(7) .7865(4) 1.2873(5) .065(6) 1.00000 Uani
F2b -.1967(10) .8014(6) 1.3826(7) .108(9) 1.00000 Uani
F3b -.2312(8) .7123(6) 1.4645(5) .103(8) 1.00000 Uani
F4b -.1377(6) .6075(5) 1.4442(4) .070(6) 1.00000 Uani
F5b -.0105(6) .5916(4) 1.3490(4) .058(5) 1.00000 Uani
F6b -.1694(6) .6364(4) 1.2117(4) .060(5) 1.00000 Uani
F7b -.3247(7) .6622(4) 1.1121(5) .070(6) 1.00000 Uani
F8b -.2713(6) .7416(5) 1.0234(4) .077(6) 1.00000 Uani
F9b -.0611(8) .7960(5) 1.0404(5) .077(7) 1.00000 Uani
F10b .0937(6) .7730(4) 1.1408(4) .055(5) 1.00000 Uani
F11b .1949(6) .6757(4) 1.1010(4) .055(5) 1.00000 Uani
F12b .2441(7) .7434(5) 1.0080(4) .070(6) 1.00000 Uani
F13b .4504(9) .8038(5) 1.0187(5) .078(7) 1.00000 Uani
F14b .5982(7) .7960(4) 1.1294(5) .071(6) 1.00000 Uani
F15b .5487(6) .7284(4) 1.2253(4) .060(6) 1.00000 Uani
F16b .4439(7) .5899(4) 1.1332(4) .061(6) 1.00000 Uani
F17b .6364(9) .5249(5) 1.1401(6) .099(8) 1.00000 Uani
F18b .7635(7) .5058(5) 1.2566(6) .092(8) 1.00000 Uani
F19b .6943(8) .5506(5) 1.3635(5) .086(7) 1.00000 Uani
F20b .5067(7) .6163(5) 1.3588(4) .066(6) 1.00000 Uani
C1b .1193(15) .5081(7) 1.2338(8) .062(11) 1.00000 Uani
C2b .0298(13) .5418(8) 1.2054(9) .062(11) 1.00000 Uani
C3b .0683(12) .5696(8) 1.1533(7) .056(10) 1.00000 Uani
C4b .1807(13) .5549(7) 1.1499(7) .055(10) 1.00000 Uani
C5b .2154(12) .5161(8) 1.2001(8) .057(10) 1.00000 Uani
C6b .2174(10) .7595(6) 1.3194(6) .040(8) 1.00000 Uani
C7b .3409(10) .7567(6) 1.3058(6) .041(8) 1.00000 Uani
C8b .1786(10) .8197(6) 1.3375(7) .041(8) 1.00000 Uani
C9b .1535(13) .8322(8) 1.3978(8) .063(11) 1.00000 Uani
C10b .1263(14) .8869(10) 1.4134(9) .075(13) 1.00000 Uani
C11b .1192(14) .9300(8) 1.3688(11) .073(13) 1.00000 Uani
C12b .1449(15) .9202(9) 1.3096(12) .084(14) 1.00000 Uani
C13b .1716(14) .8609(8) 1.2938(8) .066(11) 1.00000 Uani
C14b .4247(10) .7807(7) 1.3600(7) .049(8) 1.00000 Uani
C15b .4501(11) .7493(9) 1.4170(7) .056(9) 1.00000 Uani
C16b .5274(13) .7737(11) 1.4648(8) .081(13) 1.00000 Uani
C17b .5753(16) .8263(12) 1.4606(12) .090(15) 1.00000 Uani
C18b .5509(15) .8552(9) 1.4048(12) .084(14) 1.00000 Uani
C19b .4728(14) .8329(8) 1.3533(9) .071(12) 1.00000 Uani
C20b -.0255(10) .6889(7) 1.3162(7) .042(8) 1.00000 Uani
C21b -.0808(11) .7421(8) 1.3270(8) .057(10) 1.00000 Uani
C22b -.1471(11) .7495(9) 1.3753(8) .062(9) 1.00000 Uani
C23b -.1675(14) .7041(10) 1.4151(9) .072(12) 1.00000 Uani
C24b -.1181(11) .6522(8) 1.4072(7) .055(10) 1.00000 Uani
C25b -.0494(11) .6437(7) 1.3567(7) .047(9) 1.00000 Uani
C26b -.0317(10) .7028(7) 1.1819(7) .042(8) 1.00000 Uani
C27b -.1397(12) .6763(7) 1.1698(7) .045(9) 1.00000 Uani
C28b -.2199(10) .6886(7) 1.1191(7) .047(9) 1.00000 Uani
C29b -.1948(11) .7296(7) 1.0754(7) .056(10) 1.00000 Uani
C30b -.0891(12) .7580(8) 1.0834(6) .055(9) 1.00000 Uani
C31b -.0080(10) .7439(7) 1.1366(6) .045(8) 1.00000 Uani
C32b .3674(11) .6998(7) 1.1685(7) .042(8) 1.00000 Uani
C33b .2944(12) .7044(7) 1.1112(7) .050(9) 1.00000 Uani
C34b .3215(11) .7401(7) 1.0638(7) .047(9) 1.00000 Uani
C35b .4192(14) .7689(6) 1.0671(7) .053(9) 1.00000 Uani
C36b .4978(11) .7672(6) 1.1238(7) .051(9) 1.00000 Uani
C37b .4695(10) .7314(6) 1.1727(7) .047(9) 1.00000 Uani
C38b .4702(11) .6093(7) 1.2462(7) .044(8) 1.00000 Uani
C39b .5047(12) .5837(7) 1.1911(8) .054(10) 1.00000 Uani
C40b .6073(14) .5485(8) 1.1949(9) .064(11) 1.00000 Uani
C41b .6690(11) .5398(7) 1.2529(11) .058(11) 1.00000 Uani
C42b .6377(13) .5631(7) 1.3061(9) .059(11) 1.00000 Uani
C43b .5352(10) .5960(7) 1.3039(7) .047(8) 1.00000 Uani
C44b .2524(11) .5759(7) 1.3856(8) .048(9) 1.00000 Uani
C45b .2804(15) .5576(8) 1.4533(8) .069(11) 1.00000 Uani
C46b .3279(15) .5074(9) 1.4655(8) .072(12) 1.00000 Uani
B1c .1459(15) .6901(9) .5128(10) .062(12) 1.00000 Uani
F1c .0743(10) .6419(6) .5156(6) .111(9) 1.00000 Uani
F2c .1993(12) .6897(6) .4593(6) .113(9) 1.00000 Uani
F3c .0849(9) .7413(6) .5150(6) .108(8) 1.00000 Uani
F4c .2281(9) .6880(5) .5653(5) .097(8) 1.00000 Uani
B1d .5536(10) .9360(6) .6885(6) .067(15) 1.00000 Uani
F1d .5197(16) .8816(7) .6781(10) .074(14) .50000 Uani
F2d .6797(12) .9385(9) .6804(9) .078(13) .50000 Uani
F3d .5431(17) .9534(10) .7503(8) .072(14) .50000 Uani
F4d .5014(17) .9740(9) .6447(10) .094(16) .50000 Uani
F4d' .5815(19) .9893(8) .6727(11) .085(16) .50000 Uani
F3d' .4262(12) .9357(8) .6861(8) .068(12) .50000 Uani
F2d' .5960(15) .9210(11) .7510(9) .078(15) .50000 Uani
F1d' .5798(18) .8949(10) .6461(10) .094(17) .50000 Uani
C1e -.007(3) .8871(16) .5894(15) .14(3) .85000 Uani
Cl1e -.1127(6) .8910(5) .5214(5) .146(7) .85000 Uani
Cl2e .0702(12) .9417(7) .6085(8) .246(13) .85000 Uani
C1f .013(10) .418(3) .873(9) .15000 .15000 Uiso
Cl1f .007(3) .4891(16) .8626(18) .099(11) .15000 Uiso
Cl2f .133(4) .3935(19) .847(3) .143(16) .15000 Uiso
H1a .25852 .89092 .73995 .05000 1.00000 Uiso
H2a .45746 .87962 .80258 .05000 1.00000 Uiso
H3a .43390 .81482 .89755 .05000 1.00000 Uiso
H4a .22545 .78398 .89397 .05000 1.00000 Uiso
H5a .10819 .83575 .79959 .05000 1.00000 Uiso
H6a .29645 .64142 .66493 .05000 1.00000 Uiso
H7a .48536 .59939 .74997 .05000 1.00000 Uiso
H9a .35164 .51772 .76901 .05000 1.00000 Uiso
H10a .28140 .42358 .73824 .05000 1.00000 Uiso
H11a .16306 .41167 .63951 .05000 1.00000 Uiso
H12a .11989 .49032 .56993 .05000 1.00000 Uiso
H13a .19300 .58231 .59774 .05000 1.00000 Uiso
H15a .46225 .66911 .59376 .05000 1.00000 Uiso
H16a .53486 .63010 .50136 .05000 1.00000 Uiso
H17a .62135 .53999 .50506 .05000 1.00000 Uiso
H18a .64085 .48685 .59888 .05000 1.00000 Uiso
H19a .57695 .52260 .69339 .05000 1.00000 Uiso
H45a .30387 .78679 .53023 .05000 1.00000 Uiso
H461a .35073 .87844 .50528 .05000 1.00000 Uiso
H462a .37279 .89498 .58474 .05000 1.00000 Uiso
H1b .11557 .48264 1.27107 .05000 1.00000 Uiso
H2b -.04809 .54466 1.21904 .05000 1.00000 Uiso
H3b .02072 .59484 1.12384 .05000 1.00000 Uiso
H4b .22903 .56858 1.11798 .05000 1.00000 Uiso
H5b .29126 .49792 1.21015 .05000 1.00000 Uiso
H6b .21031 .73378 1.35647 .05000 1.00000 Uiso
H7b .34552 .77951 1.26667 .05000 1.00000 Uiso
H9b .15470 .80103 1.43064 .05000 1.00000 Uiso
H10b .11122 .89496 1.45778 .05000 1.00000 Uiso
H11b .09437 .96803 1.38098 .05000 1.00000 Uiso
H12b .14667 .95139 1.27802 .05000 1.00000 Uiso
H13b .18426 .85134 1.24921 .05000 1.00000 Uiso
H15b .41564 .71107 1.42237 .05000 1.00000 Uiso
H16b .54998 .75202 1.50390 .05000 1.00000 Uiso
H17b .62724 .84270 1.49655 .05000 1.00000 Uiso
H18b .58802 .89224 1.39994 .05000 1.00000 Uiso
H19b .45464 .85441 1.31353 .05000 1.00000 Uiso
H45b .26448 .58305 1.48820 .05000 1.00000 Uiso
H461b .34803 .49478 1.51029 .05000 1.00000 Uiso
H462b .34582 .48121 1.43021 .05000 1.00000 Uiso
H11e -.05067 .87974 .62714 .05000 .85000 Uiso
H12e .04421 .85559 .58404 .05000 .85000 Uiso
H11f .01409 .40917 .91832 .05000 .15000 Uiso
H12f -.05466 .40033 .84804 .05000 .15000 Uiso

loop_
_atom_site_aniso_label
_atom_site_aniso_U_11
_atom_site_aniso_U_22
_atom_site_aniso_U_33
_atom_site_aniso_U_12
_atom_site_aniso_U_13
_atom_site_aniso_U_23
Ru1a .0353(5) .0312(7) .0402(6) -.0024(5) .0042(5) -.0010(5)
P1a .0345(17) .036(3) .043(3) .0005(15) .0072(15) -.0006(17)
P2a .0338(16) .038(3) .052(3) -.0031(15) .0029(15) -.0002(17)
O1a .038(5) .032(6) .048(6) -.001(4) .006(4) .001(5)
O2a .042(5) .035(7) .053(6) -.009(4) .010(4) -.004(5)
N1a .038(6) .046(8) .039(7) .003(6) .005(5) -.003(7)
F1a .056(5) .043(7) .090(7) -.007(4) .006(5) .000(5)
F2a .084(7) .063(8) .150(11) -.033(6) -.019(7) -.004(7)
F3a .070(6) .090(9) .121(9) -.026(6) -.041(6) -.010(7)
F4a .053(4) .071(7) .076(6) .011(5) -.012(4) -.005(6)
F5a .041(4) .046(6) .066(5) -.008(4) -.004(4) -.005(5)
F6a .055(4) .049(6) .067(5) .016(5) .018(4) .015(5)
F7a .051(5) .078(7) .061(6) .009(4) .019(4) .001(5)
F8a .072(6) .093(8) .056(6) -.015(5) .019(5) .011(5)
F9a .091(6) .074(8) .065(6) .007(5) .020(5) .034(5)
F10a .063(5) .041(6) .064(5) .007(5) .009(4) .006(5)
F11a .055(5) .062(6) .052(5) .004(4) .013(4) .001(5)
F12a .093(6) .068(7) .055(6) .013(5) -.001(5) .010(5)
F13a .100(7) .099(10) .078(7) .032(6) -.015(6) .018(6)
F14a .056(5) .072(8) .104(8) .023(5) -.015(5) .006(6)
F15a .052(5) .051(6) .084(7) .006(4) .007(5) .013(5)
F16a .088(6) .058(7) .091(8) -.017(5) -.044(6) .007(6)
F17a .088(8) .084(10) .201(14) -.029(7) -.074(9) -.001(9)
F18a .032(5) .061(8) .320(19) -.015(5) .034(7) .016(9)
F19a .133(10) .078(10) .212(15) -.025(7) .133(11) -.013(9)
F20a .105(7) .074(9) .081(7) -.023(6) .046(6) -.018(6)
C1a .096(13) .020(10) .046(10) .002(8) .003(9) -.004(7)
C2a .075(10) .025(10) .068(11) -.001(7) .001(8) .012(8)
C3a .071(10) .029(10) .057(10) -.013(7) .006(8) -.020(8)
C4a .059(9) .050(11) .046(9) .004(7) .019(7) -.002(8)
C5a .051(8) .057(12) .056(10) .001(7) .008(7) .002(8)
C6a .044(7) .019(9) .056(9) -.001(6) .014(6) -.009(6)
C7a .041(7) .040(11) .058(10) .000(6) .008(6) -.004(7)
C8a .039(7) .041(11) .068(11) -.001(7) .022(7) -.013(8)
C9a .060(10) .054(13) .084(13) .013(8) .001(8) .002(10)
C10a .077(12) .019(11) .15(2) .006(8) .030(13) .016(11)
C11a .068(12) .051(15) .15(3) -.016(10) .031(13) -.046(14)
C12a .086(12) .085(18) .085(14) -.023(11) .019(10) -.039(13)
C13a .062(9) .055(12) .066(11) -.023(8) .023(8) -.014(9)
C14a .034(6) .045(10) .054(9) -.008(7) .006(6) -.000(8)
C15a .043(8) .075(13) .066(11) .018(8) .012(7) -.006(10)
C16a .063(10) .109(18) .067(11) -.003(11) .022(8) -.019(12)
C17a .047(9) .103(18) .072(13) .003(10) .007(8) -.024(12)
C18a .055(10) .062(14) .130(19) .007(8) .010(11) -.031(13)
C19a .065(10) .052(12) .069(12) .018(8) .008(8) -.021(9)
C20a .028(6) .048(10) .052(9) .006(6) .013(6) -.014(7)
C21a .035(7) .026(9) .071(10) -.008(6) .002(7) .009(8)
C22a .068(10) .034(12) .089(13) -.013(8) .010(9) -.012(9)
C23a .045(8) .068(14) .078(12) -.016(8) .001(8) -.018(10)
C24a .050(8) .035(10) .062(10) .004(7) .008(7) -.001(8)
C25a .041(7) .052(11) .046(9) .010(8) .002(7) -.003(8)
C26a .049(8) .040(10) .038(8) -.007(7) .012(6) -.001(7)
C27a .038(7) .043(10) .053(9) -.003(6) .007(6) -.001(7)
C28a .036(7) .063(11) .051(9) -.003(7) .011(6) -.001(8)
C29a .055(9) .058(11) .045(9) -.019(8) .011(7) .007(8)
C30a .056(9) .041(11) .051(9) -.015(7) .008(7) .017(7)
C31a .042(7) .062(11) .056(10) .002(7) .008(7) .002(9)
C32a .038(7) .046(10) .058(10) -.009(7) -.010(7) .007(8)
C33a .039(7) .037(9) .051(9) -.001(6) -.014(7) -.001(7)
C34a .061(9) .063(12) .046(10) -.007(8) -.002(8) -.004(8)
C35a .058(9) .064(13) .066(11) .003(9) -.015(8) .009(10)
C36a .046(8) .060(13) .078(12) .016(8) -.021(8) .007(9)
C37a .040(8) .045(11) .069(11) .001(7) .003(7) -.006(8)
C38a .035(7) .034(11) .085(11) .010(6) .006(7) -.007(8)
C39a .059(10) .056(13) .075(13) .003(8) -.014(9) .008(10)
C40a .038(9) .036(12) .18(3) -.007(8) -.005(12) .017(13)
C41a .040(11) .039(13) .21(3) -.004(9) .003(14) .032(15)
C42a .054(11) .037(12) .17(3) .005(9) .045(13) .017(13)
C43a .040(8) .038(10) .120(15) .001(7) .030(9) .011(10)
C44a .052(8) .044(11) .062(12) -.010(7) .009(8) -.021(8)
C45a .088(12) .088(16) .046(10) -.012(10) .024(9) .011(10)
C46a .111(13) .069(15) .058(11) -.036(11) .004(10) .004(10)
Ru1b .0384(6) .0352(8) .0397(7) .0004(5) .0029(5) .0013(6)
P1b .0374(17) .039(3) .047(3) .0039(15) -.0009(15) .0031(17)
P2b .0388(17) .034(3) .043(3) .0035(15) .0046(15) .0043(16)
O1b .044(5) .045(7) .051(6) -.008(5) -.004(4) .012(5)
O2b .047(5) .025(6) .045(6) -.000(4) .004(4) .004(5)
N1b .042(6) .042(8) .042(7) .006(5) .000(5) .011(6)
F1b .059(5) .039(6) .097(7) .012(4) .013(5) .004(5)
F2b .103(8) .089(10) .140(11) .030(7) .053(8) -.012(7)
F3b .079(6) .155(12) .084(7) .003(7) .045(6) -.025(7)
F4b .054(5) .099(8) .058(5) -.012(5) .009(4) .001(6)
F5b .059(5) .049(7) .069(6) .003(4) .022(4) .002(5)
F6b .054(5) .047(6) .076(6) -.015(4) -.006(4) .008(5)
F7b .044(5) .078(7) .084(7) -.004(5) -.010(4) -.006(6)
F8b .061(5) .108(9) .057(5) .019(6) -.011(4) .007(6)
F9b .083(6) .087(8) .061(6) .004(5) .002(5) .022(6)
F10b .059(5) .050(6) .055(5) -.006(4) -.002(4) .013(4)
F11b .052(5) .058(6) .052(5) -.004(4) -.004(4) .005(4)
F12b .095(6) .064(7) .050(5) .001(6) .003(4) .014(5)
F13b .108(7) .063(7) .067(7) -.019(5) .027(5) .019(5)
F14b .059(5) .069(7) .087(7) -.016(5) .022(5) .008(5)
F15b .042(4) .064(7) .074(6) -.009(4) .006(4) .002(5)
F16b .083(6) .042(6) .059(6) .015(5) .017(5) -.000(5)
F17b .088(7) .096(10) .123(10) .033(6) .058(7) .012(7)
F18b .054(6) .063(8) .162(11) .013(5) .026(6) .007(7)
F19b .061(6) .082(8) .104(8) .007(5) -.040(6) .003(6)
F20b .071(5) .078(8) .044(5) .020(5) -.013(4) -.013(5)
C1b .098(13) .018(10) .070(12) -.019(9) .004(10) .007(8)
C2b .062(10) .048(11) .077(12) .002(8) .012(9) -.018(9)
C3b .047(8) .073(12) .047(10) .010(8) -.002(7) -.010(8)
C4b .065(10) .052(11) .049(10) -.019(8) .007(7) -.015(8)
C5b .055(9) .056(12) .059(10) .010(8) .001(8) -.001(9)
C6b .045(7) .025(10) .046(8) .001(6) -.003(6) -.000(6)
C7b .050(7) .026(10) .047(8) .003(6) .007(6) -.007(7)
C8b .038(7) .027(9) .056(10) -.003(6) .002(6) .002(7)
C9b .064(9) .061(13) .064(12) .011(8) .010(8) -.004(9)
C10b .070(11) .089(17) .069(12) .017(10) .013(9) -.017(12)
C11b .074(11) .051(13) .096(16) .020(9) .008(10) -.024(11)
C12b .076(12) .052(14) .123(18) .015(9) .009(11) .024(12)
C13b .092(12) .038(12) .069(12) -.004(9) .010(9) -.003(9)
C14b .031(6) .043(10) .074(10) .001(7) .010(6) -.012(9)
C15b .050(7) .052(10) .062(10) .003(8) -.010(7) -.014(10)
C16b .057(9) .110(19) .072(12) .018(11) -.013(8) -.015(12)
C17b .060(11) .12(3) .087(16) .004(12) -.001(10) -.055(15)
C18b .062(10) .087(16) .108(17) -.036(10) .028(11) -.041(13)
C19b .065(10) .060(13) .094(14) -.019(9) .030(9) -.011(10)
C20b .028(7) .036(10) .061(10) -.002(6) -.005(6) .006(8)
C21b .043(7) .053(12) .075(11) .003(8) .005(7) -.013(10)
C22b .049(8) .054(11) .084(11) .022(9) .013(8) -.015(11)
C23b .065(10) .083(16) .069(12) .013(10) .018(9) -.008(11)
C24b .041(8) .073(13) .049(10) -.011(8) -.001(7) .008(9)
C25b .039(7) .052(12) .051(9) .003(7) .002(6) -.006(8)
C26b .036(7) .039(10) .050(9) -.003(6) -.002(6) -.010(7)
C27b .064(9) .034(10) .039(8) .002(7) .013(7) .002(7)
C28b .031(7) .059(11) .051(9) -.003(7) .001(6) -.009(8)
C29b .041(7) .080(15) .043(9) .016(8) -.010(7) -.012(8)
C30b .067(9) .064(13) .032(8) .005(8) .002(6) .006(8)
C31b .050(7) .038(9) .048(8) -.009(7) .008(6) -.003(8)
C32b .045(8) .042(10) .044(9) .004(6) .018(7) .008(7)
C33b .050(8) .049(11) .052(10) -.008(7) .009(7) .001(8)
C34b .057(8) .041(11) .044(8) .000(7) .013(7) -.006(8)
C35b .093(10) .028(10) .039(8) .002(8) .014(8) .013(7)
C36b .054(8) .035(11) .067(10) .000(6) .022(7) -.002(7)
C37b .042(7) .048(11) .051(9) .007(6) .006(7) .004(7)
C38b .047(7) .033(10) .054(9) .010(7) .014(7) -.002(8)
C39b .049(8) .056(12) .062(11) -.007(7) .026(8) .003(8)
C40b .066(11) .050(12) .085(13) -.001(8) .040(10) -.009(10)
C41b .018(7) .041(11) .113(16) .007(7) .004(8) .019(10)
C42b .052(9) .039(11) .084(13) -.002(7) .004(9) .020(9)
C43b .035(7) .039(10) .066(10) .009(7) .001(7) -.007(8)
C44b .036(7) .045(10) .063(11) .005(6) .003(7) -.002(8)
C45b .085(11) .061(13) .056(11) .008(9) -.009(9) .007(9)
C46b .096(12) .076(15) .044(10) .016(10) .007(8) .016(9)
B1c .062(10) .052(14) .070(14) -.006(10) .000(10) -.002(10)
F1c .103(8) .098(10) .125(10) -.040(7) -.017(7) .035(8)
F2c .169(11) .093(10) .088(8) .011(8) .064(8) .009(7)
F3c .093(7) .092(9) .148(10) .035(7) .046(7) .033(8)
F4c .101(7) .095(9) .082(7) -.018(6) -.040(6) .009(6)
B1d .041(10) .071(19) .091(18) .007(10) .007(10) -.018(14)
F1d .073(13) .032(13) .112(18) -.017(9) -.012(12) -.006(11)
F2d .054(10) .077(15) .108(15) -.019(10) .028(10) -.010(12)
F3d .069(14) .101(19) .050(12) -.024(12) .022(10) -.008(12)
F4d .072(13) .091(19) .113(19) -.011(13) -.012(13) .003(15)
F4d' .110(17) .034(14) .118(19) -.013(11) .047(15) .024(12)
F3d' .063(10) .065(14) .078(13) -.015(9) .013(9) .001(10)
F2d' .049(12) .11(3) .076(15) -.011(11) .006(10) .011(14)
F1d' .092(16) .09(2) .102(18) -.010(14) .039(13) -.011(15)
C1e .14(3) .17(4) .12(3) -.04(3) .014(19) .07(3)
Cl1e .097(5) .187(9) .154(7) .032(5) .018(5) .082(7)
Cl2e .230(12) .202(13) .326(18) -.127(11) .111(12) -.153(13)

loop_
_geom_bond_atom_site_label_1
_geom_bond_atom_site_label_2
_geom_bond_site_symmetry_1
_geom_bond_site_symmetry_2
_geom_bond_distance
Ru1a P1a . . 2.249(4)
Ru1a P2a . . 2.260(4)
Ru1a N1a . . 2.024(12)
Ru1a C1a . . 2.231(16)
Ru1a C2a . . 2.242(15)
Ru1a C3a . . 2.178(15)
Ru1a C4a . . 2.159(15)
Ru1a C5a . . 2.245(15)
P1a O1a . . 1.625(10)
P1a C20a . . 1.830(12)
P1a C26a . . 1.847(15)
P2a O2a . . 1.622(10)
P2a C32a . . 1.854(15)
P2a C38a . . 1.824(13)
O1a C6a . . 1.525(16)
O2a C7a . . 1.427(17)
N1a C44a . . 1.14(3)
F1a C21a . . 1.350(16)
F2a C22a . . 1.328(19)
F3a C23a . . 1.325(17)
F4a C24a . . 1.325(17)
F5a C25a . . 1.318(19)
F6a C27a . . 1.328(16)
F7a C28a . . 1.359(15)
F8a C29a . . 1.358(17)
F9a C30a . . 1.346(17)
F10a C31a . . 1.366(16)
F11a C33a . . 1.351(15)
F12a C34a . . 1.345(18)
F13a C35a . . 1.332(19)
F14a C36a . . 1.352(17)
F15a C37a . . 1.364(18)
F16a C39a . . 1.35(3)
F17a C40a . . 1.30(3)
F18a C41a . . 1.38(3)
F19a C42a . . 1.33(4)
F20a C43a . . 1.33(2)
C1a C2a . . 1.37(3)
C1a C5a . . 1.44(3)
C2a C3a . . 1.38(3)
C3a C4a . . 1.38(2)
C4a C5a . . 1.39(2)
C6a C7a . . 1.528(17)
C6a C8a . . 1.473(19)
C7a C14a . . 1.53(2)
C8a C9a . . 1.39(3)
C8a C13a . . 1.40(3)
C9a C10a . . 1.40(3)
C10a C11a . . 1.37(4)
C11a C12a . . 1.38(4)
C12a C13a . . 1.36(3)
C14a C15a . . 1.43(3)
C14a C19a . . 1.36(3)
C15a C16a . . 1.38(3)
C16a C17a . . 1.35(4)
C17a C18a . . 1.36(4)
C18a C19a . . 1.37(3)
C20a C21a . . 1.392(19)
C20a C25a . . 1.42(2)
C21a C22a . . 1.35(2)
C22a C23a . . 1.40(3)
C23a C24a . . 1.36(3)
C24a C25a . . 1.373(18)
C26a C27a . . 1.406(19)
C26a C31a . . 1.36(2)
C27a C28a . . 1.39(2)
C28a C29a . . 1.37(3)
C29a C30a . . 1.34(2)
C30a C31a . . 1.41(3)
C32a C33a . . 1.39(3)
C32a C37a . . 1.373(19)
C33a C34a . . 1.34(2)
C34a C35a . . 1.39(3)
C35a C36a . . 1.34(3)
C36a C37a . . 1.43(3)
C38a C39a . . 1.33(3)
C38a C43a . . 1.47(3)
C39a C40a . . 1.39(3)
C40a C41a . . 1.36(5)
C41a C42a . . 1.37(4)
C42a C43a . . 1.35(3)
C44a C45a . . 1.45(3)
C45a C46a . . 1.29(3)
Ru1b P1b . . 2.258(4)
Ru1b P2b . . 2.256(4)
Ru1b N1b . . 2.040(12)
Ru1b C1b . . 2.243(16)
Ru1b C2b . . 2.205(16)
Ru1b C3b . . 2.176(14)
Ru1b C4b . . 2.168(15)
Ru1b C5b . . 2.212(17)
P1b O1b . . 1.604(11)
P1b C20b . . 1.830(14)
P1b C26b . . 1.853(13)
P2b O2b . . 1.618(10)
P2b C32b . . 1.865(15)
P2b C38b . . 1.843(13)
O1b C6b . . 1.468(14)
O2b C7b . . 1.455(17)
N1b C44b . . 1.11(2)
F1b C21b . . 1.34(2)
F2b C22b . . 1.35(3)
F3b C23b . . 1.35(3)
F4b C24b . . 1.33(2)
F5b C25b . . 1.306(18)
F6b C27b . . 1.345(17)
F7b C28b . . 1.349(15)
F8b C29b . . 1.348(15)
F9b C30b . . 1.325(18)
F10b C31b . . 1.349(15)
F11b C33b . . 1.325(16)
F12b C34b . . 1.388(15)
F13b C35b . . 1.377(17)
F14b C36b . . 1.332(15)
F15b C37b . . 1.348(14)
F16b C39b . . 1.336(17)
F17b C40b . . 1.35(3)
F18b C41b . . 1.342(17)
F19b C42b . . 1.33(2)
F20b C43b . . 1.318(17)
C1b C2b . . 1.37(3)
C1b C5b . . 1.40(3)
C2b C3b . . 1.38(3)
C3b C4b . . 1.35(2)
C4b C5b . . 1.41(3)
C6b C7b . . 1.489(16)
C6b C8b . . 1.526(19)
C7b C14b . . 1.508(17)
C8b C9b . . 1.36(3)
C8b C13b . . 1.32(3)
C9b C10b . . 1.35(3)
C10b C11b . . 1.36(3)
C11b C12b . . 1.33(4)
C12b C13b . . 1.45(3)
C14b C15b . . 1.40(3)
C14b C19b . . 1.35(3)
C15b C16b . . 1.38(3)
C16b C17b . . 1.34(4)
C17b C18b . . 1.35(4)
C18b C19b . . 1.42(3)
C20b C21b . . 1.42(3)
C20b C25b . . 1.39(3)
C21b C22b . . 1.35(3)
C22b C23b . . 1.38(3)
C23b C24b . . 1.35(3)
C24b C25b . . 1.41(2)
C26b C27b . . 1.387(18)
C26b C31b . . 1.39(2)
C27b C28b . . 1.355(18)
C28b C29b . . 1.37(3)
C29b C30b . . 1.38(2)
C30b C31b . . 1.407(17)
C32b C33b . . 1.386(18)
C32b C37b . . 1.382(18)
C33b C34b . . 1.36(3)
C34b C35b . . 1.31(2)
C35b C36b . . 1.407(19)
C36b C37b . . 1.39(2)
C38b C39b . . 1.39(3)
C38b C43b . . 1.380(19)
C39b C40b . . 1.43(3)
C40b C41b . . 1.35(3)
C41b C42b . . 1.33(3)
C42b C43b . . 1.40(2)
C44b C45b . . 1.48(3)
C45b C46b . . 1.30(3)
B1c F1c . . 1.40(3)
B1c F2c . . 1.34(3)
B1c F3c . . 1.38(3)
B1c F4c . . 1.37(3)
B1d F1d . . 1.33(2)
B1d F2d . . 1.487(18)
B1d F3d . . 1.37(3)
B1d F4d . . 1.36(3)
B1d F4d' . . 1.33(3)
B1d F3d' . . 1.466(18)
B1d F2d' . . 1.39(3)
B1d F1d' . . 1.36(3)
C1e Cl1e . . 1.77(3)
C1e Cl2e . . 1.57(4)
C1f Cl1f . . 1.65(7)
C1f Cl2f . . 1.65(14)
